data_2300640
loop_
_publ_author_name
'Wang, Yunchen'
'Yang, Taimin'
'Xu, Hongyi'
'Zou, Xiaodong'
'Wan, Wei'

_publ_section_title
;
 On the quality of the continuous rotation electron diffraction data for
 accurate atomic structure determination of inorganic compounds
;
_journal_issue 4
_journal_name_full 'Journal of Applied Crystallography'
_journal_page_first
;
;
_journal_paper_doi 10.1107/S1600576718007604
_journal_volume 51
_journal_year 2018
_chemical_formula_sum 'O24 Si12'
_chemical_formula_weight 721.01
_space_group_crystal_system orthorhombic
_space_group_IT_number 62
_space_group_name_Hall '-P 2ac 2n'
_space_group_name_H-M_alt 'P n m a'
_symmetry_space_group_name_Hall '-P 2ac 2n'
_symmetry_space_group_name_H-M 'P n m a'
_audit_creation_method SHELXL-2018/3
_cell_angle_alpha 90
_cell_angle_beta 90
_cell_angle_gamma 90
_cell_formula_units_Z 8
_cell_length_a 20.022(4)
_cell_length_b 19.899(4)
_cell_length_c 13.383(3)
_cell_measurement_reflns_used 8815
_cell_measurement_temperature 293(2)
_cell_measurement_theta_max 0.826
_cell_measurement_theta_min 0.065
_cell_volume 5332.0(19)
_computing_structure_refinement 'SHELXL-2018/3 (Sheldrick, 2018)'
_diffrn_ambient_temperature 293(2)
_diffrn_measured_fraction_theta_full 0.760
_diffrn_measured_fraction_theta_max 0.760
_diffrn_measurement_device_type 'JEOL JEM-2100'
_diffrn_radiation_wavelength 0.0251
_diffrn_reflns_av_R_equivalents 0.2321
_diffrn_reflns_av_unetI/netI 0.2200
_diffrn_reflns_Laue_measured_fraction_full 0.760
_diffrn_reflns_Laue_measured_fraction_max 0.760
_diffrn_reflns_limit_h_max 23
_diffrn_reflns_limit_h_min -23
_diffrn_reflns_limit_k_max 20
_diffrn_reflns_limit_k_min -20
_diffrn_reflns_limit_l_max 13
_diffrn_reflns_limit_l_min -13
_diffrn_reflns_number 16752
_diffrn_reflns_point_group_measured_fraction_full 0.760
_diffrn_reflns_point_group_measured_fraction_max 0.760
_diffrn_reflns_theta_full 0.826
_diffrn_reflns_theta_max 0.826
_diffrn_reflns_theta_min 0.065
_exptl_absorpt_coefficient_mu 0.000
_exptl_crystal_colour white
_exptl_crystal_density_diffrn 1.796
_exptl_crystal_description plate
_exptl_crystal_F_000 939
_refine_diff_density_max 0.353
_refine_diff_density_min -0.190
_refine_diff_density_rms 0.055
_refine_ls_extinction_coef 704(88)
_refine_ls_extinction_expression Fc^*^=kFc[1+0.001xFc^2^\l^3^/sin(2\q)]^-1/4^
_refine_ls_extinction_method 'SHELXL-2018/3 (Sheldrick 2018)'
_refine_ls_goodness_of_fit_ref 1.132
_refine_ls_hydrogen_treatment undef
_refine_ls_matrix_type full
_refine_ls_number_parameters 150
_refine_ls_number_reflns 3330
_refine_ls_number_restraints 48
_refine_ls_restrained_S_all 1.137
_refine_ls_R_factor_all 0.2400
_refine_ls_R_factor_gt 0.1953
_refine_ls_shift/su_max 0.003
_refine_ls_shift/su_mean 0.000
_refine_ls_structure_factor_coef Fsqd
_refine_ls_weighting_details 'w=1/[\s^2^(Fo^2^)+(0.2111P)^2^+2.3800P] where P=(Fo^2^+2Fc^2^)/3'
_refine_ls_weighting_scheme calc
_refine_ls_wR_factor_gt 0.4677
_refine_ls_wR_factor_ref 0.5078
_reflns_Friedel_coverage 0.000
_reflns_number_gt 1743
_reflns_number_total 3330
_reflns_threshold_expression 'I > 2\s(I)'
_cod_data_source_file kc5069sup1.cif
_cod_data_source_block dataset7
_cod_database_code 2300640
_shelx_shelxl_version_number 2018/3
_shelx_space_group_comment
;
The symmetry employed for this shelxl refinement is uniquely defined
by the following loop, which should always be used as a source of
symmetry information in preference to the above space-group names.
They are only intended as comments.
;

loop_
_space_group_symop_operation_xyz
'x, y, z'
'-x+1/2, -y, z+1/2'
'x+1/2, -y+1/2, -z+1/2'
'-x, y+1/2, -z'
'-x, -y, -z'
'x-1/2, y, -z-1/2'
'-x-1/2, y-1/2, z-1/2'
'x, -y-1/2, z'

loop_
_atom_site_label
_atom_site_type_symbol
_atom_site_fract_x
_atom_site_fract_y
_atom_site_fract_z
_atom_site_U_iso_or_equiv
_atom_site_adp_type
_atom_site_occupancy
_atom_site_site_symmetry_order
_atom_site_calc_flag
_atom_site_refinement_flags_posn
_atom_site_refinement_flags_occupancy
Si01 Si 0.4231(2) 0.0571(3) -0.3341(5) 0.0143(16) Uiso 1 1 d D .
Si02 Si 0.3093(2) 0.0296(4) -0.1864(6) 0.0184(17) Uiso 1 1 d D .
Si03 Si 0.2794(2) 0.0616(3) 0.0361(5) 0.0164(17) Uiso 1 1 d D .
Si04 Si 0.1223(2) 0.0637(3) 0.0309(5) 0.0149(16) Uiso 1 1 d D .
Si05 Si 0.0723(2) 0.0284(3) -0.1822(5) 0.0110(16) Uiso 1 1 d D .
Si06 Si 0.1883(2) 0.0597(3) -0.3238(6) 0.0155(16) Uiso 1 1 d D .
Si07 Si 0.4231(2) -0.1720(3) -0.3231(5) 0.0141(16) Uiso 1 1 d D .
Si08 Si 0.3093(2) -0.1300(4) -0.1804(6) 0.0174(17) Uiso 1 1 d D .
Si09 Si 0.2743(2) -0.1724(3) 0.0341(5) 0.0153(17) Uiso 1 1 d D .
Si10 Si 0.1194(3) -0.1726(4) 0.0308(6) 0.0193(17) Uiso 1 1 d D .
Si11 Si 0.0695(2) -0.1304(3) -0.1813(5) 0.0124(16) Uiso 1 1 d D .
Si12 Si 0.1879(3) -0.1725(4) -0.3144(6) 0.0226(18) Uiso 1 1 d D .
O01 O 0.3743(5) 0.0552(6) -0.2407(9) 0.041(3) Uiso 1 1 d D .
O02 O 0.3081(5) 0.0586(7) -0.0747(10) 0.038(3) Uiso 1 1 d D .
O03 O 0.2008(3) 0.0578(7) 0.0292(12) 0.042(3) Uiso 1 1 d D .
O04 O 0.0951(6) 0.0627(7) -0.0807(9) 0.049(3) Uiso 1 1 d D .
O05 O 0.1164(5) 0.0550(6) -0.2712(10) 0.035(3) Uiso 1 1 d D .
O06 O 0.2455(5) 0.0556(7) -0.2433(11) 0.049(3) Uiso 1 1 d D .
O07 O 0.3753(5) -0.1570(7) -0.2303(10) 0.040(3) Uiso 1 1 d D .
O08 O 0.3093(5) -0.1554(7) -0.0690(9) 0.038(3) Uiso 1 1 d D .
O09 O 0.1966(4) -0.1542(6) 0.0242(10) 0.029(3) Uiso 1 1 d D .
O10 O 0.0863(6) -0.1634(9) -0.0769(10) 0.063(4) Uiso 1 1 d D .
O11 O 0.1179(5) -0.1591(7) -0.2645(11) 0.041(3) Uiso 1 1 d D .
O12 O 0.2441(5) -0.1542(7) -0.2363(10) 0.051(4) Uiso 1 1 d D .
O13 O 0.3072(7) -0.0509(8) -0.1751(18) 0.075(5) Uiso 1 1 d D .
O14 O 0.0788(6) -0.0512(6) -0.1717(12) 0.047(3) Uiso 1 1 d D .
O15 O 0.4160(5) 0.1276(5) -0.3879(9) 0.035(3) Uiso 1 1 d D .
O16 O 0.4083(6) -0.0019(7) -0.4109(12) 0.053(4) Uiso 1 1 d D .
O17 O 0.4009(5) -0.1323(6) -0.4196(10) 0.039(3) Uiso 1 1 d D .
O18 O 0.1915(4) 0.1301(6) -0.3790(10) 0.034(3) Uiso 1 1 d D .
O19 O 0.1926(5) 0.0024(6) -0.4060(11) 0.047(3) Uiso 1 1 d D .
O20 O 0.1977(5) -0.1304(7) -0.4129(11) 0.047(3) Uiso 1 1 d D .
O21 O -0.0030(4) 0.0489(6) -0.2077(10) 0.032(3) Uiso 1 1 d D .
O22 O -0.0038(4) -0.1516(6) -0.2109(10) 0.039(3) Uiso 1 1 d D .
O23 O 0.4236(8) -0.250000 -0.3504(17) 0.046(5) Uiso 1 2 d DS P
O24 O 0.1911(6) -0.250000 -0.3473(15) 0.036(4) Uiso 1 2 d DS P
O25 O 0.2853(7) -0.250000 0.0599(14) 0.032(4) Uiso 1 2 d DS P
O26 O 0.1104(6) -0.250000 0.0615(14) 0.030(4) Uiso 1 2 d DS P

loop_
_atom_type_symbol
_atom_type_description
_atom_type_scat_dispersion_real
_atom_type_scat_dispersion_imag
_atom_type_scat_source
O O 0.0000 0.0000 'International Tables Vol C Tables 4.2.6.8 and 6.1.1.4'
Si Si 0.0000 0.0000 'International Tables Vol C Tables 4.2.6.8 and 6.1.1.4'

loop_
_geom_angle_atom_site_label_1
_geom_angle_atom_site_label_2
_geom_angle_atom_site_label_3
_geom_angle
_geom_angle_site_symmetry_1
_geom_angle_site_symmetry_3
O15 Si01 O01 109.0(7) . .
O15 Si01 O16 110.1(9) . .
O01 Si01 O16 112.2(8) . .
O15 Si01 O21 109.5(6) . 6_655
O01 Si01 O21 107.1(7) . 6_655
O16 Si01 O21 109.0(7) . 6_655
O06 Si02 O01 109.9(9) . .
O06 Si02 O02 108.8(8) . .
O01 Si02 O02 109.0(7) . .
O06 Si02 O13 110.6(9) . .
O01 Si02 O13 112.7(8) . .
O02 Si02 O13 105.7(11) . .
O03 Si03 O02 107.7(8) . .
O03 Si03 O19 110.0(7) . 2
O02 Si03 O19 107.2(8) . 2
O03 Si03 O20 110.7(7) . 2
O02 Si03 O20 109.1(8) . 2
O19 Si03 O20 112.1(9) 2 2
O03 Si04 O16 109.6(8) . 2
O03 Si04 O17 111.2(7) . 2
O16 Si04 O17 110.5(9) 2 2
O03 Si04 O04 109.1(8) . .
O16 Si04 O04 108.7(8) 2 .
O17 Si04 O04 107.6(8) 2 .
O05 Si05 O04 110.0(8) . .
O05 Si05 O14 110.7(8) . .
O04 Si05 O14 109.1(9) . .
O05 Si05 O21 106.4(7) . .
O04 Si05 O21 110.2(7) . .
O14 Si05 O21 110.4(7) . .
O06 Si06 O18 109.6(7) . .
O06 Si06 O19 113.4(8) . .
O18 Si06 O19 108.1(9) . .
O06 Si06 O05 110.4(8) . .
O18 Si06 O05 107.0(6) . .
O19 Si06 O05 108.1(7) . .
O17 Si07 O22 111.5(7) . 6_655
O17 Si07 O23 107.6(10) . .
O22 Si07 O23 108.1(8) 6_655 .
O17 Si07 O07 111.9(7) . .
O22 Si07 O07 106.3(7) 6_655 .
O23 Si07 O07 111.3(9) . .
O08 Si08 O07 107.0(7) . .
O08 Si08 O13 106.1(11) . .
O07 Si08 O13 112.5(8) . .
O08 Si08 O12 110.5(8) . .
O07 Si08 O12 112.9(9) . .
O13 Si08 O12 107.7(9) . .
O08 Si09 O18 109.4(7) . 2
O08 Si09 O25 109.5(9) . .
O18 Si09 O25 107.1(9) 2 .
O08 Si09 O09 108.0(7) . .
O18 Si09 O09 111.0(7) 2 .
O25 Si09 O09 111.8(7) . .
O15 Si10 O09 110.1(7) 2 .
O15 Si10 O10 111.8(8) 2 .
O09 Si10 O10 109.0(8) . .
O15 Si10 O26 108.6(8) 2 .
O09 Si10 O26 110.2(7) . .
O10 Si10 O26 107.1(9) . .
O22 Si11 O10 108.0(8) . .
O22 Si11 O11 107.3(7) . .
O10 Si11 O11 109.9(8) . .
O22 Si11 O14 113.2(7) . .
O10 Si11 O14 108.3(10) . .
O11 Si11 O14 110.0(8) . .
O11 Si12 O20 112.1(8) . .
O11 Si12 O12 108.3(8) . .
O20 Si12 O12 110.0(8) . .
O11 Si12 O24 108.3(8) . .
O20 Si12 O24 106.1(10) . .
O12 Si12 O24 112.1(9) . .
Si02 O01 Si01 151.6(10) . .
Si03 O02 Si02 152.6(9) . .
Si03 O03 Si04 171.9(11) . .
Si05 O04 Si04 155.2(11) . .
Si05 O05 Si06 148.8(9) . .
Si02 O06 Si06 159.8(11) . .
Si08 O07 Si07 153.8(10) . .
Si08 O08 Si09 153.3(7) . .
Si10 O09 Si09 152.4(9) . .
Si11 O10 Si10 159.1(12) . .
Si12 O11 Si11 154.8(10) . .
Si12 O12 Si08 166.6(11) . .
Si08 O13 Si02 171.5(17) . .
Si11 O14 Si05 164.9(10) . .
Si10 O15 Si01 149.0(9) 2_554 .
Si04 O16 Si01 165.3(10) 2_554 .
Si07 O17 Si04 148.8(10) . 2_554
Si06 O18 Si09 145.7(9) . 2_554
Si06 O19 Si03 158.6(9) . 2_554
Si12 O20 Si03 148.2(12) . 2_554
Si01 O21 Si05 145.9(10) 6 .
Si11 O22 Si07 148.7(10) . 6
Si07 O23 Si07 153.5(16) . 8
Si12 O24 Si12 147.8(15) 8 .
Si09 O25 Si09 150.2(13) . 8
Si10 O26 Si10 147.6(13) 8 .

loop_
_geom_bond_atom_site_label_1
_geom_bond_atom_site_label_2
_geom_bond_distance
_geom_bond_site_symmetry_2
Si01 O15 1.582(10) .
Si01 O01 1.587(10) .
Si01 O16 1.588(14) .
Si01 O21 1.591(10) 6_655
Si02 O06 1.574(12) .
Si02 O01 1.575(11) .
Si02 O02 1.602(14) .
Si02 O13 1.609(16) .
Si03 O03 1.577(7) .
Si03 O02 1.592(14) .
Si03 O19 1.592(8) 2
Si03 O20 1.597(13) 2
Si04 O03 1.577(7) .
Si04 O16 1.579(14) 2
Si04 O17 1.587(13) 2
Si04 O04 1.590(13) .
Si05 O05 1.574(12) .
Si05 O04 1.587(11) .
Si05 O14 1.597(13) .
Si05 O21 1.598(10) .
Si06 O06 1.575(13) .
Si06 O18 1.584(13) .
Si06 O19 1.587(10) .
Si06 O05 1.605(10) .
Si07 O17 1.578(13) .
Si07 O22 1.585(9) 6_655
Si07 O23 1.593(8) .
Si07 O07 1.597(13) .
Si08 O08 1.574(14) .
Si08 O07 1.575(11) .
Si08 O13 1.577(16) .
Si08 O12 1.580(9) .
Si09 O08 1.584(13) .
Si09 O18 1.592(12) 2
Si09 O25 1.598(8) .
Si09 O09 1.601(9) .
Si10 O15 1.578(10) 2
Si10 O09 1.592(9) .
Si10 O10 1.597(13) .
Si10 O26 1.604(8) .
Si11 O22 1.577(9) .
Si11 O10 1.580(12) .
Si11 O11 1.583(12) .
Si11 O14 1.593(13) .
Si12 O11 1.574(11) .
Si12 O20 1.575(14) .
Si12 O12 1.579(10) .
Si12 O24 1.605(9) .

_cod_database_fobs_code 2300640
